data_1530139
loop_
_publ_author_name
'Kazanskaya, E.V.'
'Belov, N.V.'
'Egorov-Tismenko, Yu.K.'
'Simonov, M.A.'

_publ_section_title
;
 The crystal structure of the synthetic cadmium ortho-3-borate Cd4 (B O3)2
 (O H)2
;
_journal_name_full 'Doklady Akademii Nauk SSSR'
_journal_page_first 1100
_journal_page_last 1103
_journal_volume 240
_journal_year 1978
_chemical_formula_sum 'B2 Cd4 H2 O8'
_chemical_name_systematic 'Cd4 (B O3)2 (O H)2'
_space_group_IT_number 203
_symmetry_space_group_name_Hall 'F 2 2 3 -1d'
_symmetry_space_group_name_H-M 'F d -3 :1'
_cell_angle_alpha 90
_cell_angle_beta 90
_cell_angle_gamma 90
_cell_formula_units_Z 16
_cell_length_a 14.019
_cell_length_b 14.019
_cell_length_c 14.019
_cell_volume 2755.187
_citation_journal_id_ASTM DANKAS
_cod_data_source_file Kazanskaya_DANKAS_1978_1083.cif
_cod_data_source_block H2B2Cd4O8
_cod_original_sg_symbol_Hall '-F 2uv 2vw 3 (x+1/8,y+1/8,z+1/8)'
_cod_original_formula_sum 'H2 B2 Cd4 O8'
_cod_database_code 1530139

loop_
_symmetry_equiv_pos_as_xyz
x,y,z
-x+1/2,-y+1/2,z
x,-y+1/2,-z+1/2
-x+1/2,y,-z+1/2
z,x,y
-z+1/2,-x+1/2,y
z,-x+1/2,-y+1/2
-z+1/2,x,-y+1/2
y,z,x
y,-z+1/2,-x+1/2
-y+1/2,z,-x+1/2
-y+1/2,-z+1/2,x
-x+1/4,-y+1/4,-z+1/4
x-1/4,y-1/4,-z+1/4
-x+1/4,y-1/4,z-1/4
x-1/4,-y+1/4,z-1/4
-z+1/4,-x+1/4,-y+1/4
z-1/4,x-1/4,-y+1/4
-z+1/4,x-1/4,y-1/4
z-1/4,-x+1/4,y-1/4
-y+1/4,-z+1/4,-x+1/4
-y+1/4,z-1/4,x-1/4
y-1/4,-z+1/4,x-1/4
y-1/4,z-1/4,-x+1/4
x,y+1/2,z+1/2
-x+1/2,-y+1,z+1/2
x,-y+1,-z+1
-x+1/2,y+1/2,-z+1
z,x+1/2,y+1/2
-z+1/2,-x+1,y+1/2
z,-x+1,-y+1
-z+1/2,x+1/2,-y+1
y,z+1/2,x+1/2
y,-z+1,-x+1
-y+1/2,z+1/2,-x+1
-y+1/2,-z+1,x+1/2
-x+1/4,-y+3/4,-z+3/4
x-1/4,y+1/4,-z+3/4
-x+1/4,y+1/4,z+1/4
x-1/4,-y+3/4,z+1/4
-z+1/4,-x+3/4,-y+3/4
z-1/4,x+1/4,-y+3/4
-z+1/4,x+1/4,y+1/4
z-1/4,-x+3/4,y+1/4
-y+1/4,-z+3/4,-x+3/4
-y+1/4,z+1/4,x+1/4
y-1/4,-z+3/4,x+1/4
y-1/4,z+1/4,-x+3/4
x+1/2,y,z+1/2
-x+1,-y+1/2,z+1/2
x+1/2,-y+1/2,-z+1
-x+1,y,-z+1
z+1/2,x,y+1/2
-z+1,-x+1/2,y+1/2
z+1/2,-x+1/2,-y+1
-z+1,x,-y+1
y+1/2,z,x+1/2
y+1/2,-z+1/2,-x+1
-y+1,z,-x+1
-y+1,-z+1/2,x+1/2
-x+3/4,-y+1/4,-z+3/4
x+1/4,y-1/4,-z+3/4
-x+3/4,y-1/4,z+1/4
x+1/4,-y+1/4,z+1/4
-z+3/4,-x+1/4,-y+3/4
z+1/4,x-1/4,-y+3/4
-z+3/4,x-1/4,y+1/4
z+1/4,-x+1/4,y+1/4
-y+3/4,-z+1/4,-x+3/4
-y+3/4,z-1/4,x+1/4
y+1/4,-z+1/4,x+1/4
y+1/4,z-1/4,-x+3/4
x+1/2,y+1/2,z
-x+1,-y+1,z
x+1/2,-y+1,-z+1/2
-x+1,y+1/2,-z+1/2
z+1/2,x+1/2,y
-z+1,-x+1,y
z+1/2,-x+1,-y+1/2
-z+1,x+1/2,-y+1/2
y+1/2,z+1/2,x
y+1/2,-z+1,-x+1/2
-y+1,z+1/2,-x+1/2
-y+1,-z+1,x
-x+3/4,-y+3/4,-z+1/4
x+1/4,y+1/4,-z+1/4
-x+3/4,y+1/4,z-1/4
x+1/4,-y+3/4,z-1/4
-z+3/4,-x+3/4,-y+1/4
z+1/4,x+1/4,-y+1/4
-z+3/4,x+1/4,y-1/4
z+1/4,-x+3/4,y-1/4
-y+3/4,-z+3/4,-x+1/4
-y+3/4,z+1/4,x-1/4
y+1/4,-z+3/4,x-1/4
y+1/4,z+1/4,-x+1/4

loop_
_atom_site_label
_atom_site_type_symbol
_atom_site_fract_x
_atom_site_fract_y
_atom_site_fract_z
_atom_site_occupancy
_atom_site_U_iso_or_equiv
O1 O-2 0.6721 0.1055 0.968 1 0.0
B1 B+3 0.3977 0.3977 0.3977 1 0.0
Cd2 Cd+2 0.625 0.625 0.625 1 0.0
Cd1 Cd+2 0.79398 0 0 1 0.0
O2 O-2 0.0701 0.0701 0.0701 1 0.0
